data_7035677
loop_
_publ_author_name
'Konieczka, Szymon Z.'
'Drisch, Michael'
'Edkins, Katharina'
'Hailmann, Michael'
'Finze, Maik'

_publ_section_title
;
 Polyfluorinated carba-closo-dodecaboranes with amino and ammonio
 substituents bonded to boron.
;
_journal_issue 45
_journal_name_full 'Dalton transactions (Cambridge, England : 2003)'
_journal_page_first 19576
_journal_page_last 19586
_journal_paper_doi 10.1039/c5dt02055g
_journal_volume 44
_journal_year 2015
_chemical_formula_moiety 'C H3 B11 F10 N, C8 H20 N'
_chemical_formula_sum 'C9 H23 B11 F10 N2'
_chemical_formula_weight 468.20
_chemical_name_systematic
;
 ?
;
_space_group_crystal_system monoclinic
_space_group_IT_number 14
_space_group_name_Hall '-P 2yn'
_space_group_name_H-M_alt 'P 1 21/n 1'
_symmetry_space_group_name_Hall '-P 2yn'
_symmetry_space_group_name_H-M 'P 1 21/n 1'
_atom_sites_solution_hydrogens mixed
_audit_creation_method SHELXL-2013
_audit_update_record
;
2015-05-19 deposited with the CCDC.
2015-07-07 downloaded from the CCDC.
;
_cell_angle_alpha 90
_cell_angle_beta 102.726(3)
_cell_angle_gamma 90
_cell_formula_units_Z 4
_cell_length_a 13.3754(10)
_cell_length_b 11.0807(8)
_cell_length_c 13.7559(10)
_cell_measurement_reflns_used 1560
_cell_measurement_temperature 100(2)
_cell_measurement_theta_max 26.0535
_cell_measurement_theta_min 2.4045
_cell_volume 1988.7(3)
_computing_structure_refinement 'SHELXL-2013 (Sheldrick, 2013)'
_diffrn_ambient_temperature 100(2)
_diffrn_measured_fraction_theta_full 1.000
_diffrn_measured_fraction_theta_max 1.000
_diffrn_measurement_device_type 'Bruker X8-APEX II'
_diffrn_measurement_method '\f and \w scans'
_diffrn_radiation_monochromator graphite
_diffrn_radiation_source 'fine-focus sealed tube'
_diffrn_radiation_type MoK\a
_diffrn_radiation_wavelength 0.71073
_diffrn_reflns_av_R_equivalents 0.0492
_diffrn_reflns_av_unetI/netI 0.0361
_diffrn_reflns_laue_measured_fraction_full 1.000
_diffrn_reflns_laue_measured_fraction_max 1.000
_diffrn_reflns_limit_h_max 16
_diffrn_reflns_limit_h_min -16
_diffrn_reflns_limit_k_max 13
_diffrn_reflns_limit_k_min -13
_diffrn_reflns_limit_l_max 17
_diffrn_reflns_limit_l_min -17
_diffrn_reflns_number 25500
_diffrn_reflns_point_group_measured_fraction_full 1.000
_diffrn_reflns_point_group_measured_fraction_max 1.000
_diffrn_reflns_theta_full 25.242
_diffrn_reflns_theta_max 26.371
_diffrn_reflns_theta_min 1.923
_exptl_absorpt_coefficient_mu 0.150
_exptl_absorpt_correction_type none
_exptl_crystal_colour colourless
_exptl_crystal_density_diffrn 1.564
_exptl_crystal_density_method 'not measured'
_exptl_crystal_description block
_exptl_crystal_F_000 944
_exptl_crystal_size_max 0.20
_exptl_crystal_size_mid 0.12
_exptl_crystal_size_min 0.08
_refine_diff_density_max 0.263
_refine_diff_density_min -0.229
_refine_diff_density_rms 0.050
_refine_ls_extinction_method none
_refine_ls_goodness_of_fit_ref 1.075
_refine_ls_hydrogen_treatment mixed
_refine_ls_matrix_type full
_refine_ls_number_parameters 300
_refine_ls_number_reflns 4066
_refine_ls_number_restraints 0
_refine_ls_restrained_S_all 1.075
_refine_ls_R_factor_all 0.0496
_refine_ls_R_factor_gt 0.0375
_refine_ls_shift/su_max 0.000
_refine_ls_shift/su_mean 0.000
_refine_ls_structure_factor_coef Fsqd
_refine_ls_weighting_details 'w=1/[\s^2^(Fo^2^)+(0.0455P)^2^+0.4087P] where P=(Fo^2^+2Fc^2^)/3'
_refine_ls_weighting_scheme calc
_refine_ls_wR_factor_gt 0.0920
_refine_ls_wR_factor_ref 0.0969
_reflns_Friedel_coverage 0.000
_reflns_number_gt 3225
_reflns_number_total 4066
_reflns_threshold_expression 'I > 2\s(I)'
_cod_data_source_file c5dt02055g2.cif
_cod_data_source_block Et4N12H2NHCB11F10
_cod_depositor_comments 'Adding full bibliography for 7035673--7035677.cif.'
_cod_database_code 7035677
_shelx_space_group_comment
;
The symmetry employed for this shelxl refinement is uniquely defined
by the following loop, which should always be used as a source of
symmetry information in preference to the above space-group names.
They are only intended as comments.
;
_shelxl_version_number 2013-4

loop_
_space_group_symop_operation_xyz
'x, y, z'
'-x+1/2, y+1/2, -z+1/2'
'-x, -y, -z'
'x-1/2, -y-1/2, z-1/2'

loop_
_atom_site_label
_atom_site_type_symbol
_atom_site_fract_x
_atom_site_fract_y
_atom_site_fract_z
_atom_site_U_iso_or_equiv
_atom_site_adp_type
_atom_site_occupancy
_atom_site_site_symmetry_order
_atom_site_calc_flag
_atom_site_refinement_flags_posn
_atom_site_refinement_flags_adp
C1 C 0.34718(12) 0.36282(15) 0.63121(12) 0.0142(4) Uani 1 1 d . .
H1 H 0.34676(12) 0.4529(17) 0.63665(16) 0.017 Uiso 1 1 calc R U
B2 B 0.39758(14) 0.30152(17) 0.53774(14) 0.0141(4) Uani 1 1 d . .
F2 F 0.43481(7) 0.37414(8) 0.47450(7) 0.0178(2) Uani 1 1 d . .
B3 B 0.26199(14) 0.29968(17) 0.53256(14) 0.0143(4) Uani 1 1 d . .
F3 F 0.19929(7) 0.37255(9) 0.46666(7) 0.0188(2) Uani 1 1 d . .
B4 B 0.24477(14) 0.28566(17) 0.65742(14) 0.0142(4) Uani 1 1 d . .
F4 F 0.16795(7) 0.34636(9) 0.68654(7) 0.0184(2) Uani 1 1 d . .
B5 B 0.36954(15) 0.28184(18) 0.74055(14) 0.0154(4) Uani 1 1 d . .
F5 F 0.38321(8) 0.34294(9) 0.82805(7) 0.0206(2) Uani 1 1 d . .
B6 B 0.46397(14) 0.29165(17) 0.66671(14) 0.0146(4) Uani 1 1 d . .
F6 F 0.55054(7) 0.35802(9) 0.69882(7) 0.0191(2) Uani 1 1 d . .
B7 B 0.32538(15) 0.16682(17) 0.50433(14) 0.0138(4) Uani 1 1 d . .
F7 F 0.30925(7) 0.12235(9) 0.40905(7) 0.0181(2) Uani 1 1 d . .
B8 B 0.23037(14) 0.15750(17) 0.57854(14) 0.0145(4) Uani 1 1 d . .
F8 F 0.13653(7) 0.10386(9) 0.54407(8) 0.0220(2) Uani 1 1 d . .
B9 B 0.29756(15) 0.14646(17) 0.70814(14) 0.0147(4) Uani 1 1 d . .
F9 F 0.25673(7) 0.08662(9) 0.77776(7) 0.0192(2) Uani 1 1 d . .
B10 B 0.43396(14) 0.14937(17) 0.71382(14) 0.0148(4) Uani 1 1 d . .
F10 F 0.50230(7) 0.08668(9) 0.78479(7) 0.0192(2) Uani 1 1 d . .
B11 B 0.45072(14) 0.16185(17) 0.58800(14) 0.0136(4) Uani 1 1 d . .
F11 F 0.53376(7) 0.11125(8) 0.55983(7) 0.0183(2) Uani 1 1 d . .
B12 B 0.34758(14) 0.07054(17) 0.61306(14) 0.0135(4) Uani 1 1 d . .
N1 N 0.34641(12) -0.05913(13) 0.60227(11) 0.0141(3) Uani 1 1 d . .
H1B H 0.3893(15) -0.0840(18) 0.5820(14) 0.017 Uiso 1 1 d . U
H1A H 0.3389(15) -0.0921(18) 0.6455(15) 0.017 Uiso 1 1 d . U
N2 N 0.35606(10) 0.25642(12) 0.13602(10) 0.0125(3) Uani 1 1 d . .
C2 C 0.29816(13) 0.37240(15) 0.14451(13) 0.0161(4) Uani 1 1 d . .
H2A H 0.3461 0.4411 0.1477 0.019 Uiso 1 1 calc R U
H2B H 0.2437 0.3821 0.0833 0.019 Uiso 1 1 calc R U
C3 C 0.24950(14) 0.37869(16) 0.23400(13) 0.0195(4) Uani 1 1 d . .
H3A H 0.2075 0.4518 0.2298 0.029 Uiso 1 1 calc R U
H3B H 0.3033 0.3808 0.2952 0.029 Uiso 1 1 calc R U
H3C H 0.2062 0.3075 0.2348 0.029 Uiso 1 1 calc R U
C4 C 0.40236(14) 0.27019(16) 0.04503(13) 0.0188(4) Uani 1 1 d . .
H4A H 0.4554 0.3340 0.0588 0.023 Uiso 1 1 calc R U
H4B H 0.3480 0.2977 -0.0117 0.023 Uiso 1 1 calc R U
C5 C 0.45051(14) 0.15578(17) 0.01423(13) 0.0233(4) Uani 1 1 d . .
H5A H 0.3965 0.0971 -0.0122 0.035 Uiso 1 1 calc R U
H5B H 0.4977 0.1213 0.0723 0.035 Uiso 1 1 calc R U
H5C H 0.4883 0.1753 -0.0372 0.035 Uiso 1 1 calc R U
C6 C 0.28529(13) 0.14832(15) 0.12474(13) 0.0170(4) Uani 1 1 d . .
H6A H 0.2552 0.1434 0.1842 0.020 Uiso 1 1 calc R U
H6B H 0.3265 0.0744 0.1232 0.020 Uiso 1 1 calc R U
C7 C 0.19860(13) 0.15009(16) 0.03228(13) 0.0201(4) Uani 1 1 d . .
H7A H 0.2273 0.1495 -0.0274 0.030 Uiso 1 1 calc R U
H7B H 0.1574 0.2232 0.0326 0.030 Uiso 1 1 calc R U
H7C H 0.1553 0.0788 0.0321 0.030 Uiso 1 1 calc R U
C8 C 0.43915(13) 0.23422(16) 0.22966(12) 0.0174(4) Uani 1 1 d . .
H8A H 0.4057 0.2147 0.2852 0.021 Uiso 1 1 calc R U
H8B H 0.4795 0.1627 0.2184 0.021 Uiso 1 1 calc R U
C9 C 0.51212(14) 0.33872(17) 0.26123(14) 0.0228(4) Uani 1 1 d . .
H9A H 0.5436 0.3614 0.2059 0.034 Uiso 1 1 calc R U
H9B H 0.5657 0.3146 0.3187 0.034 Uiso 1 1 calc R U
H9C H 0.4743 0.4078 0.2794 0.034 Uiso 1 1 calc R U

loop_
_atom_site_aniso_label
_atom_site_aniso_U_11
_atom_site_aniso_U_22
_atom_site_aniso_U_33
_atom_site_aniso_U_23
_atom_site_aniso_U_13
_atom_site_aniso_U_12
C1 0.0166(9) 0.0129(9) 0.0146(9) -0.0008(6) 0.0064(7) 0.0005(7)
B2 0.0145(9) 0.0141(10) 0.0144(10) -0.0001(7) 0.0046(8) 0.0011(8)
F2 0.0201(5) 0.0169(5) 0.0184(6) 0.0033(4) 0.0086(4) -0.0015(4)
B3 0.0160(9) 0.0133(10) 0.0144(10) -0.0001(7) 0.0054(8) -0.0012(8)
F3 0.0186(5) 0.0183(5) 0.0185(6) 0.0054(4) 0.0019(4) 0.0034(4)
B4 0.0145(9) 0.0134(10) 0.0159(10) 0.0011(7) 0.0061(7) 0.0018(8)
F4 0.0173(5) 0.0171(5) 0.0232(6) -0.0009(4) 0.0098(4) 0.0029(4)
B5 0.0176(10) 0.0160(10) 0.0137(10) -0.0002(8) 0.0060(8) 0.0026(8)
F5 0.0286(6) 0.0202(6) 0.0138(5) -0.0036(4) 0.0063(4) 0.0027(4)
B6 0.0138(9) 0.0158(10) 0.0141(10) -0.0003(7) 0.0031(7) 0.0014(8)
F6 0.0155(5) 0.0193(5) 0.0219(6) -0.0030(4) 0.0028(4) -0.0027(4)
B7 0.0155(9) 0.0148(10) 0.0121(10) -0.0003(7) 0.0052(7) 0.0001(8)
F7 0.0226(5) 0.0188(5) 0.0131(5) -0.0027(4) 0.0046(4) -0.0019(4)
B8 0.0145(9) 0.0144(10) 0.0161(10) -0.0001(7) 0.0069(8) 0.0000(8)
F8 0.0175(5) 0.0226(6) 0.0258(6) -0.0007(4) 0.0046(4) -0.0025(4)
B9 0.0168(10) 0.0143(10) 0.0147(10) 0.0013(7) 0.0073(8) 0.0017(8)
F9 0.0244(5) 0.0182(5) 0.0183(6) 0.0052(4) 0.0119(4) 0.0014(4)
B10 0.0156(10) 0.0152(10) 0.0137(10) 0.0005(7) 0.0037(8) 0.0018(8)
F10 0.0205(5) 0.0206(5) 0.0153(5) 0.0025(4) 0.0015(4) 0.0055(4)
B11 0.0134(9) 0.0142(10) 0.0138(10) -0.0015(7) 0.0044(7) -0.0001(7)
F11 0.0159(5) 0.0192(5) 0.0223(6) -0.0029(4) 0.0094(4) 0.0015(4)
B12 0.0141(9) 0.0148(10) 0.0126(10) -0.0005(7) 0.0054(7) 0.0002(8)
N1 0.0188(8) 0.0121(8) 0.0145(8) 0.0020(6) 0.0103(6) 0.0022(6)
N2 0.0148(7) 0.0126(7) 0.0101(7) -0.0007(5) 0.0030(5) 0.0010(6)
C2 0.0184(9) 0.0126(9) 0.0169(9) -0.0007(7) 0.0027(7) 0.0010(7)
C3 0.0211(9) 0.0181(9) 0.0200(10) -0.0038(7) 0.0064(7) 0.0045(7)
C4 0.0199(9) 0.0242(10) 0.0133(9) 0.0001(7) 0.0056(7) -0.0008(8)
C5 0.0198(9) 0.0344(11) 0.0163(10) -0.0043(8) 0.0054(7) 0.0053(8)
C6 0.0191(9) 0.0136(9) 0.0193(9) -0.0014(7) 0.0066(7) 0.0001(7)
C7 0.0171(9) 0.0189(10) 0.0234(10) -0.0050(7) 0.0027(7) -0.0005(7)
C8 0.0188(9) 0.0198(9) 0.0127(9) -0.0001(7) 0.0015(7) 0.0020(7)
C9 0.0175(9) 0.0275(11) 0.0213(10) -0.0048(8) -0.0001(7) 0.0009(8)

loop_
_atom_type_symbol
_atom_type_description
_atom_type_scat_dispersion_real
_atom_type_scat_dispersion_imag
_atom_type_scat_source
C C 0.0033 0.0016 'International Tables Vol C Tables 4.2.6.8 and 6.1.1.4'
H H 0.0000 0.0000 'International Tables Vol C Tables 4.2.6.8 and 6.1.1.4'
B B 0.0013 0.0007 'International Tables Vol C Tables 4.2.6.8 and 6.1.1.4'
N N 0.0061 0.0033 'International Tables Vol C Tables 4.2.6.8 and 6.1.1.4'
F F 0.0171 0.0103 'International Tables Vol C Tables 4.2.6.8 and 6.1.1.4'

loop_
_geom_angle_atom_site_label_1
_geom_angle_atom_site_label_2
_geom_angle_atom_site_label_3
_geom_angle
B3 C1 B2 63.18(11)
B3 C1 B4 62.76(11)
B2 C1 B4 114.99(13)
B3 C1 B5 115.84(13)
B2 C1 B5 115.27(13)
B4 C1 B5 63.27(11)
B3 C1 B6 116.12(13)
B2 C1 B6 63.26(11)
B4 C1 B6 115.33(13)
B5 C1 B6 62.67(11)
B3 C1 H1 116.9
B2 C1 H1 117.4
B4 C1 H1 117.5
B5 C1 H1 117.2
B6 C1 H1 117.1
F2 B2 C1 120.33(14)
F2 B2 B11 126.40(14)
C1 B2 B11 104.02(13)
F2 B2 B7 125.84(15)
C1 B2 B7 104.15(13)
B11 B2 B7 61.24(11)
F2 B2 B3 119.35(14)
C1 B2 B3 58.39(10)
B11 B2 B3 108.58(13)
B7 B2 B3 59.74(10)
F2 B2 B6 119.71(14)
C1 B2 B6 58.48(10)
B11 B2 B6 59.79(11)
B7 B2 B6 108.92(13)
B3 B2 B6 108.17(13)
F3 B3 C1 119.36(14)
F3 B3 B8 127.06(15)
C1 B3 B8 104.34(13)
F3 B3 B7 126.80(15)
C1 B3 B7 104.11(13)
B8 B3 B7 60.61(11)
F3 B3 B4 120.10(14)
C1 B3 B4 58.67(10)
B8 B3 B4 59.47(11)
B7 B3 B4 107.77(13)
F3 B3 B2 119.26(14)
C1 B3 B2 58.43(10)
B8 B3 B2 108.16(13)
B7 B3 B2 59.65(10)
B4 B3 B2 107.74(13)
F4 B4 C1 120.29(14)
F4 B4 B8 126.11(15)
C1 B4 B8 104.74(13)
F4 B4 B9 125.11(14)
C1 B4 B9 104.39(13)
B8 B4 B9 61.58(11)
F4 B4 B3 120.34(14)
C1 B4 B3 58.57(10)
B8 B4 B3 60.09(11)
B9 B4 B3 109.20(13)
F4 B4 B5 118.58(14)
C1 B4 B5 58.40(10)
B8 B4 B5 109.27(13)
B9 B4 B5 59.86(11)
B3 B4 B5 108.30(13)
F5 B5 C1 118.59(15)
F5 B5 B10 128.12(15)
C1 B5 B10 104.38(13)
F5 B5 B9 126.89(15)
C1 B5 B9 103.87(13)
B10 B5 B9 60.97(11)
F5 B5 B6 119.92(15)
C1 B5 B6 58.71(10)
B10 B5 B6 59.93(10)
B9 B5 B6 108.57(13)
F5 B5 B4 118.38(14)
C1 B5 B4 58.33(10)
B10 B5 B4 108.09(13)
B9 B5 B4 59.25(11)
B6 B5 B4 107.98(13)
F6 B6 C1 119.91(14)
F6 B6 B10 127.10(15)
C1 B6 B10 104.19(13)
F6 B6 B11 126.58(14)
C1 B6 B11 103.55(13)
B10 B6 B11 60.53(11)
F6 B6 B5 120.33(14)
C1 B6 B5 58.62(10)
B10 B6 B5 59.78(11)
B11 B6 B5 107.88(13)
F6 B6 B2 119.07(14)
C1 B6 B2 58.26(10)
B10 B6 B2 108.03(13)
B11 B6 B2 59.39(11)
B5 B6 B2 107.81(13)
F7 B7 B2 120.62(14)
F7 B7 B3 121.47(14)
B2 B7 B3 60.61(11)
F7 B7 B8 122.62(14)
B2 B7 B8 108.18(13)
B3 B7 B8 59.67(10)
F7 B7 B12 122.76(14)
B2 B7 B12 107.45(13)
B3 B7 B12 107.83(13)
B8 B7 B12 60.31(10)
F7 B7 B11 121.62(14)
B2 B7 B11 59.27(10)
B3 B7 B11 107.71(13)
B8 B7 B11 107.93(13)
B12 B7 B11 59.77(10)
F8 B8 B4 121.69(14)
F8 B8 B3 121.96(15)
B4 B8 B3 60.44(11)
F8 B8 B7 122.28(14)
B4 B8 B7 107.83(13)
B3 B8 B7 59.72(10)
F8 B8 B12 122.13(14)
B4 B8 B12 107.13(13)
B3 B8 B12 107.68(13)
B7 B8 B12 60.06(10)
F8 B8 B9 121.75(14)
B4 B8 B9 59.27(11)
B3 B8 B9 107.65(13)
B7 B8 B9 107.60(13)
B12 B8 B9 59.62(10)
F9 B9 B4 120.61(14)
F9 B9 B5 120.47(15)
B4 B9 B5 60.90(11)
F9 B9 B12 123.28(14)
B4 B9 B12 107.42(13)
B5 B9 B12 107.89(13)
F9 B9 B10 122.06(14)
B4 B9 B10 108.16(13)
B5 B9 B10 59.40(10)
B12 B9 B10 60.52(10)
F9 B9 B8 122.05(15)
B4 B9 B8 59.14(11)
B5 B9 B8 108.16(13)
B12 B9 B8 60.10(10)
B10 B9 B8 108.52(13)
F10 B10 B5 123.22(15)
F10 B10 B6 122.60(15)
B5 B10 B6 60.28(11)
F10 B10 B11 121.30(14)
B5 B10 B11 107.68(13)
B6 B10 B11 59.78(10)
F10 B10 B9 121.99(14)
B5 B10 B9 59.63(11)
B6 B10 B9 107.79(13)
B11 B10 B9 107.34(13)
F10 B10 B12 120.74(14)
B5 B10 B12 107.34(13)
B6 B10 B12 107.66(13)
B11 B10 B12 59.80(10)
B9 B10 B12 59.58(10)
F11 B11 B2 121.61(14)
F11 B11 B6 121.42(14)
B2 B11 B6 60.82(11)
F11 B11 B10 121.32(14)
B2 B11 B10 108.49(13)
B6 B11 B10 59.69(10)
F11 B11 B12 121.65(14)
B2 B11 B12 107.79(13)
B6 B11 B12 108.29(13)
B10 B11 B12 60.69(10)
F11 B11 B7 121.68(14)
B2 B11 B7 59.49(11)
B6 B11 B7 108.35(13)
B10 B11 B7 108.62(13)
B12 B11 B7 59.96(10)
N1 B12 B9 122.77(15)
N1 B12 B11 121.99(15)
B9 B12 B11 107.37(13)
N1 B12 B7 120.40(14)
B9 B12 B7 107.78(13)
B11 B12 B7 60.27(10)
N1 B12 B8 120.85(15)
B9 B12 B8 60.28(10)
B11 B12 B8 107.79(13)
B7 B12 B8 59.63(10)
N1 B12 B10 123.12(15)
B9 B12 B10 59.90(10)
B11 B12 B10 59.51(10)
B7 B12 B10 107.93(13)
B8 B12 B10 108.17(13)
B12 N1 H1B 114.5(15)
B12 N1 H1A 114.7(16)
H1B N1 H1A 112(2)
C6 N2 C2 111.08(12)
C6 N2 C4 110.72(12)
C2 N2 C4 106.58(12)
C6 N2 C8 106.38(12)
C2 N2 C8 111.15(12)
C4 N2 C8 110.99(12)
C3 C2 N2 114.77(14)
C3 C2 H2A 108.6
N2 C2 H2A 108.6
C3 C2 H2B 108.6
N2 C2 H2B 108.6
H2A C2 H2B 107.6
C2 C3 H3A 109.5
C2 C3 H3B 109.5
H3A C3 H3B 109.5
C2 C3 H3C 109.5
H3A C3 H3C 109.5
H3B C3 H3C 109.5
N2 C4 C5 114.77(14)
N2 C4 H4A 108.6
C5 C4 H4A 108.6
N2 C4 H4B 108.6
C5 C4 H4B 108.6
H4A C4 H4B 107.6
C4 C5 H5A 109.5
C4 C5 H5B 109.5
H5A C5 H5B 109.5
C4 C5 H5C 109.5
H5A C5 H5C 109.5
H5B C5 H5C 109.5
N2 C6 C7 114.83(14)
N2 C6 H6A 108.6
C7 C6 H6A 108.6
N2 C6 H6B 108.6
C7 C6 H6B 108.6
H6A C6 H6B 107.5
C6 C7 H7A 109.5
C6 C7 H7B 109.5
H7A C7 H7B 109.5
C6 C7 H7C 109.5
H7A C7 H7C 109.5
H7B C7 H7C 109.5
C9 C8 N2 115.00(14)
C9 C8 H8A 108.5
N2 C8 H8A 108.5
C9 C8 H8B 108.5
N2 C8 H8B 108.5
H8A C8 H8B 107.5
C8 C9 H9A 109.5
C8 C9 H9B 109.5
H9A C9 H9B 109.5
C8 C9 H9C 109.5
H9A C9 H9C 109.5
H9B C9 H9C 109.5

loop_
_geom_bond_atom_site_label_1
_geom_bond_atom_site_label_2
_geom_bond_distance
C1 B3 1.717(3)
C1 B2 1.718(2)
C1 B4 1.719(2)
C1 B5 1.720(2)
C1 B6 1.722(2)
C1 H1 1.000(18)
B2 F2 1.358(2)
B2 B11 1.778(3)
B2 B7 1.782(3)
B2 B3 1.799(3)
B2 B6 1.804(3)
B3 F3 1.357(2)
B3 B8 1.783(3)
B3 B7 1.784(3)
B3 B4 1.789(3)
B4 F4 1.360(2)
B4 B8 1.772(3)
B4 B9 1.774(3)
B4 B5 1.804(3)
B5 F5 1.358(2)
B5 B10 1.781(3)
B5 B9 1.785(3)
B5 B6 1.790(3)
B6 F6 1.361(2)
B6 B10 1.784(3)
B6 B11 1.785(3)
B7 F7 1.372(2)
B7 B8 1.800(3)
B7 B12 1.808(3)
B7 B11 1.813(3)
B8 F8 1.375(2)
B8 B12 1.812(3)
B8 B9 1.815(3)
B9 F9 1.373(2)
B9 B12 1.803(3)
B9 B10 1.809(3)
B10 F10 1.370(2)
B10 B11 1.799(3)
B10 B12 1.820(3)
B11 F11 1.374(2)
B11 B12 1.804(3)
B12 N1 1.444(2)
N1 H1B 0.743(19)
N1 H1A 0.72(2)
N2 C6 1.513(2)
N2 C2 1.518(2)
N2 C4 1.521(2)
N2 C8 1.525(2)
C2 C3 1.515(2)
C2 H2A 0.9900
C2 H2B 0.9900
C3 H3A 0.9800
C3 H3B 0.9800
C3 H3C 0.9800
C4 C5 1.524(2)
C4 H4A 0.9900
C4 H4B 0.9900
C5 H5A 0.9800
C5 H5B 0.9800
C5 H5C 0.9800
C6 C7 1.521(2)
C6 H6A 0.9900
C6 H6B 0.9900
C7 H7A 0.9800
C7 H7B 0.9800
C7 H7C 0.9800
C8 C9 1.515(2)
C8 H8A 0.9900
C8 H8B 0.9900
C9 H9A 0.9800
C9 H9B 0.9800
C9 H9C 0.9800
